data_1515240
loop_
_publ_author_name
'Xu, Jun'
'Wu, Guanglu'
'Wang, Zhiqiang'
'Zhang, Xi'

_publ_section_title
;
 Generation of 2D organic microsheets from protonated melamine
 derivatives: suppression of the self assembly of a particular dimension
 by introduction of alkyl chains
;
_journal_issue 11
_journal_name_full 'Chemical Science'
_journal_page_first 3227
_journal_paper_doi 10.1039/c2sc20871g
_journal_volume 3
_journal_year 2012
_chemical_formula_moiety 'C11 H23 N6, Cl '
_chemical_formula_sum 'C11 H23 Cl N6'
_chemical_formula_weight 274.80
_chemical_name_systematic
;
?
;
_space_group_IT_number 2
_symmetry_cell_setting triclinic
_symmetry_space_group_name_Hall '-P 1'
_symmetry_space_group_name_H-M 'P -1'
_atom_sites_solution_hydrogens geom
_atom_sites_solution_primary direct
_atom_sites_solution_secondary difmap
_audit_creation_method SHELXL-97
_cell_angle_alpha 101.395(8)
_cell_angle_beta 95.279(8)
_cell_angle_gamma 92.673(7)
_cell_formula_units_Z 2
_cell_length_a 4.4289(4)
_cell_length_b 9.6455(18)
_cell_length_c 17.6718(18)
_cell_measurement_reflns_used 1328
_cell_measurement_temperature 100(2)
_cell_measurement_theta_max 26
_cell_measurement_theta_min 3.2
_cell_volume 735.28(17)
_computing_cell_refinement 'CrysAlisPro (Oxford, 2011)'
_computing_data_collection 'CrysAlisPro (Oxford, 2011)'
_computing_data_reduction 'CrysAlisPro (Oxford, 2011)'
_computing_molecular_graphics 'SHELXTL (Bruker, 1997)'
_computing_publication_material 'SHELXTL (Bruker, 1997)'
_computing_structure_refinement 'SHELXL-97 (Sheldrick, 1997)'
_computing_structure_solution 'SHELXS-97 (Sheldrick, 1990)'
_diffrn_ambient_temperature 100(2)
_diffrn_detector_area_resol_mean 16.0971
_diffrn_measured_fraction_theta_full 0.998
_diffrn_measured_fraction_theta_max 0.998
_diffrn_measurement_device_type 'Xcalibur, Eos, Gemini'
_diffrn_measurement_method '\w scans'
_diffrn_radiation_monochromator graphite
_diffrn_radiation_source 'fine-focus sealed tube'
_diffrn_radiation_type MoK\a
_diffrn_radiation_wavelength 0.71073
_diffrn_reflns_av_R_equivalents 0.0338
_diffrn_reflns_av_sigmaI/netI 0.0778
_diffrn_reflns_limit_h_max 5
_diffrn_reflns_limit_h_min -5
_diffrn_reflns_limit_k_max 11
_diffrn_reflns_limit_k_min -11
_diffrn_reflns_limit_l_max 11
_diffrn_reflns_limit_l_min -21
_diffrn_reflns_number 4647
_diffrn_reflns_theta_full 26.00
_diffrn_reflns_theta_max 26.00
_diffrn_reflns_theta_min 3.51
_diffrn_standards_decay_% 0
_diffrn_standards_number 0
_exptl_absorpt_coefficient_mu 0.255
_exptl_absorpt_correction_T_max 1.000
_exptl_absorpt_correction_T_min 0.885
_exptl_absorpt_correction_type multi-scan
_exptl_absorpt_process_details 'CrysAlisPro (Oxford, 2011)'
_exptl_crystal_colour colorless
_exptl_crystal_density_diffrn 1.241
_exptl_crystal_density_meas ?
_exptl_crystal_density_method 'not measured'
_exptl_crystal_description plate
_exptl_crystal_F_000 296
_exptl_crystal_size_max 0.3
_exptl_crystal_size_mid 0.3
_exptl_crystal_size_min 0.05
_refine_diff_density_max 0.709
_refine_diff_density_min -0.374
_refine_diff_density_rms 0.082
_refine_ls_extinction_method none
_refine_ls_goodness_of_fit_ref 1.236
_refine_ls_hydrogen_treatment mixed
_refine_ls_matrix_type full
_refine_ls_number_parameters 206
_refine_ls_number_reflns 2901
_refine_ls_number_restraints 6
_refine_ls_restrained_S_all 1.289
_refine_ls_R_factor_all 0.1011
_refine_ls_R_factor_gt 0.0772
_refine_ls_shift/su_max 0.000
_refine_ls_shift/su_mean 0.000
_refine_ls_structure_factor_coef Fsqd
_refine_ls_weighting_details 'calc w=1/[\s^2^(Fo^2^)+(0.0010P)^2^+1.5000P] where P=(Fo^2^+2Fc^2^)/3'
_refine_ls_weighting_scheme calc
_refine_ls_wR_factor_gt 0.1406
_refine_ls_wR_factor_ref 0.1493
_reflns_number_gt 2228
_reflns_number_total 2901
_reflns_threshold_expression I>2sigma(I)
_cod_data_source_file c2sc20871g.txt
_cod_data_source_block exp_346
_cod_depositor_comments
;
The following automatic conversions were performed:

'_symmetry_cell_setting' value 'Triclinic' changed to 'triclinic'
according to
/usr/data/users/saulius/automatic-downloads/retrospective/RSC/lib/dictionaries/cif_core.dic
dictionary named 'cif_core.dic' version 2.4.2 from 2011-04-26.

Automatic conversion script
Id: cif_fix_values 2281 2013-09-26 08:29:07Z andrius 

The following automatic conversions were performed:

'_exptl_crystal_density_meas' value 'none' was changed to '?' - the
value is perceived as not measured.

Automatic conversion script
Id: cif_fix_values 3008 2015-01-20 13:52:24Z robertas 
;
_cod_original_cell_volume 735.27(17)
_cod_original_sg_symbol_H-M P-1
_cod_database_code 1515240

loop_
_symmetry_equiv_pos_as_xyz
'x, y, z'
'-x, -y, -z'

loop_
_atom_site_label
_atom_site_type_symbol
_atom_site_fract_x
_atom_site_fract_y
_atom_site_fract_z
_atom_site_U_iso_or_equiv
_atom_site_adp_type
_atom_site_occupancy
_atom_site_symmetry_multiplicity
_atom_site_calc_flag
_atom_site_refinement_flags
_atom_site_disorder_assembly
_atom_site_disorder_group
Cl1 Cl 0.3698(2) 0.13376(10) 0.59680(7) 0.0274(3) Uani 1 1 d . . .
N1 N 0.7361(7) 0.6959(3) 0.67073(19) 0.0179(7) Uani 1 1 d . . .
N2 N 0.3341(7) 0.5682(3) 0.57731(19) 0.0168(7) Uani 1 1 d . . .
N3 N 0.4542(7) 0.8107(3) 0.5852(2) 0.0194(8) Uani 1 1 d . . .
H3A H 0.404(9) 0.879(5) 0.573(2) 0.023 Uiso 1 1 d . . .
N4 N 0.6219(8) 0.4579(4) 0.6588(2) 0.0203(8) Uani 1 1 d . . .
H4C H 0.536(10) 0.392(5) 0.636(3) 0.024 Uiso 1 1 d . . .
N5 N 0.0592(8) 0.6923(4) 0.4994(2) 0.0206(8) Uani 1 1 d . . .
H5C H -0.027(10) 0.620(5) 0.476(2) 0.025 Uiso 1 1 d . . .
H5D H 0.012(9) 0.767(5) 0.483(2) 0.025 Uiso 1 1 d . . .
N6 N 0.8432(8) 0.9326(4) 0.6720(2) 0.0243(8) Uani 1 1 d . D .
H6C H 0.800(10) 0.996(5) 0.654(3) 0.029 Uiso 1 1 d . . .
C1 C 0.5628(8) 0.5773(4) 0.6348(2) 0.0168(8) Uani 1 1 d . . .
C2 C 0.2813(8) 0.6884(4) 0.5533(2) 0.0156(8) Uani 1 1 d . . .
C3 C 0.6782(8) 0.8112(4) 0.6430(2) 0.0190(9) Uani 1 1 d . . .
C4 C 0.8655(9) 0.4405(5) 0.7164(3) 0.0278(10) Uani 1 1 d . B .
H4A H 1.0258 0.5141 0.7196 0.033 Uiso 1 1 calc R . .
H4B H 0.9499 0.3497 0.6999 0.033 Uiso 1 1 calc R . .
C5 C 0.7600(11) 0.4477(7) 0.7961(3) 0.0494(15) Uani 1 1 d . . .
H5A H 0.5862 0.3803 0.7913 0.059 Uiso 1 1 calc R A 1
H5B H 0.9210 0.4173 0.8289 0.059 Uiso 1 1 calc R A 1
C6 C 0.6729(12) 0.5903(8) 0.8366(3) 0.0581(18) Uani 0.50 1 d PD B 1
H6A H 0.5067 0.6198 0.8051 0.070 Uiso 0.50 1 d PR B 1
H6B H 0.8443 0.6587 0.8409 0.070 Uiso 0.50 1 d PR B 1
C7 C 0.585(4) 0.5521(14) 0.9132(6) 0.047(4) Uani 0.50 1 d PD B 1
H7A H 0.5236 0.6351 0.9463 0.070 Uiso 0.50 1 calc PR B 1
H7B H 0.7571 0.5171 0.9389 0.070 Uiso 0.50 1 calc PR B 1
H7C H 0.4204 0.4804 0.9018 0.070 Uiso 0.50 1 calc PR B 1
C6' C 0.6729(12) 0.5903(8) 0.8366(3) 0.0581(18) Uani 0.50 1 d P B 2
H6D H 0.5079 0.6179 0.8017 0.070 Uiso 0.50 1 d PR B 2
H6E H 0.8389 0.6556 0.8367 0.070 Uiso 0.50 1 d PR B 2
C7' C 0.573(4) 0.6253(12) 0.9194(5) 0.039(3) Uani 0.50 1 d PD B 2
H7D H 0.5316 0.7236 0.9319 0.058 Uiso 0.50 1 calc PR B 2
H7E H 0.7327 0.6065 0.9558 0.058 Uiso 0.50 1 calc PR B 2
H7F H 0.3930 0.5676 0.9217 0.058 Uiso 0.50 1 calc PR B 2
C8 C 1.0697(10) 0.9493(5) 0.7381(3) 0.0356(12) Uani 1 1 d . . .
H8A H 1.2260 1.0206 0.7340 0.043 Uiso 1 1 calc R C 1
H8B H 1.1649 0.8605 0.7373 0.043 Uiso 1 1 calc R C 1
C9 C 0.9376(13) 0.9920(6) 0.8135(3) 0.0590(19) Uani 0.50 1 d PD D 1
H9A H 0.7915 1.0612 0.8060 0.071 Uiso 0.50 1 calc PR D 1
H9B H 0.8225 0.9091 0.8216 0.071 Uiso 0.50 1 calc PR D 1
C10 C 1.1212(18) 1.0494(10) 0.8852(4) 0.032(2) Uani 0.50 1 d PD D 1
H10A H 1.2544 1.1261 0.8765 0.039 Uiso 0.50 1 calc PR D 1
H10B H 1.2494 0.9762 0.8973 0.039 Uiso 0.50 1 calc PR D 1
C11 C 0.962(2) 1.1050(12) 0.9562(5) 0.046(3) Uani 0.50 1 d PD D 1
H11A H 1.1109 1.1394 0.9998 0.069 Uiso 0.50 1 calc PR D 1
H11B H 0.8339 1.0301 0.9673 0.069 Uiso 0.50 1 calc PR D 1
H11C H 0.8408 1.1809 0.9467 0.069 Uiso 0.50 1 calc PR D 1
C9' C 0.9376(13) 0.9920(6) 0.8135(3) 0.0590(19) Uani 0.50 1 d PD D 2
H9C H 0.7473 0.9362 0.8104 0.071 Uiso 0.50 1 calc PR D 2
H9D H 1.0743 0.9663 0.8538 0.071 Uiso 0.50 1 calc PR D 2
C10' C 0.882(2) 1.1351(7) 0.8369(4) 0.027(2) Uani 0.50 1 d PD D 2
H10C H 0.7271 1.1593 0.8001 0.032 Uiso 0.50 1 calc PR D 2
H10D H 1.0660 1.1927 0.8357 0.032 Uiso 0.50 1 calc PR D 2
C11' C 0.778(2) 1.1714(10) 0.9175(5) 0.036(2) Uani 0.50 1 d PD D 2
H11D H 0.7464 1.2707 0.9302 0.054 Uiso 0.50 1 calc PR D 2
H11E H 0.9314 1.1490 0.9546 0.054 Uiso 0.50 1 calc PR D 2
H11F H 0.5920 1.1174 0.9189 0.054 Uiso 0.50 1 calc PR D 2

loop_
_atom_site_aniso_label
_atom_site_aniso_U_11
_atom_site_aniso_U_22
_atom_site_aniso_U_33
_atom_site_aniso_U_23
_atom_site_aniso_U_13
_atom_site_aniso_U_12
Cl1 0.0243(5) 0.0091(5) 0.0506(7) 0.0109(4) 0.0033(5) 0.0006(4)
N1 0.0175(16) 0.0136(17) 0.0220(18) 0.0030(14) 0.0017(14) -0.0030(13)
N2 0.0193(16) 0.0082(15) 0.0232(18) 0.0051(13) 0.0004(14) -0.0009(13)
N3 0.0190(17) 0.0060(16) 0.033(2) 0.0061(14) -0.0005(15) -0.0006(13)
N4 0.0219(18) 0.0133(18) 0.026(2) 0.0084(15) -0.0040(15) -0.0028(14)
N5 0.0224(19) 0.0085(17) 0.031(2) 0.0071(15) -0.0039(16) 0.0008(14)
N6 0.0227(19) 0.0139(18) 0.035(2) 0.0029(16) 0.0045(17) -0.0054(15)
C1 0.0163(19) 0.015(2) 0.021(2) 0.0056(16) 0.0058(17) -0.0012(15)
C2 0.0135(18) 0.0110(19) 0.022(2) 0.0028(16) 0.0042(17) 0.0006(14)
C3 0.016(2) 0.014(2) 0.027(2) 0.0017(16) 0.0066(18) -0.0011(15)
C4 0.020(2) 0.030(2) 0.035(3) 0.018(2) -0.0068(19) -0.0048(18)
C5 0.031(3) 0.086(5) 0.037(3) 0.040(3) -0.011(2) -0.019(3)
C6 0.035(3) 0.113(6) 0.023(3) 0.009(3) 0.003(2) -0.009(3)
C7 0.050(7) 0.058(9) 0.026(6) -0.003(7) 0.006(5) -0.016(8)
C6' 0.035(3) 0.113(6) 0.023(3) 0.009(3) 0.003(2) -0.009(3)
C7' 0.053(7) 0.034(7) 0.022(6) -0.004(5) -0.001(5) -0.010(7)
C8 0.038(3) 0.037(3) 0.027(3) 0.001(2) 0.001(2) -0.023(2)
C9 0.067(4) 0.063(4) 0.036(3) -0.009(3) 0.017(3) -0.047(3)
C10 0.028(5) 0.041(6) 0.029(5) 0.013(4) -0.002(4) -0.008(4)
C11 0.047(6) 0.057(7) 0.034(6) 0.009(5) 0.001(5) 0.006(5)
C9' 0.067(4) 0.063(4) 0.036(3) -0.009(3) 0.017(3) -0.047(3)
C10' 0.032(5) 0.016(4) 0.031(5) -0.001(4) 0.009(4) -0.004(4)
C11' 0.043(6) 0.025(5) 0.038(6) 0.001(4) 0.007(5) 0.002(4)

loop_
_atom_type_symbol
_atom_type_description
_atom_type_scat_dispersion_real
_atom_type_scat_dispersion_imag
_atom_type_scat_source
C C 0.0033 0.0016 'International Tables Vol C Tables 4.2.6.8 and 6.1.1.4'
H H 0.0000 0.0000 'International Tables Vol C Tables 4.2.6.8 and 6.1.1.4'
N N 0.0061 0.0033 'International Tables Vol C Tables 4.2.6.8 and 6.1.1.4'
Cl Cl 0.1484 0.1585 'International Tables Vol C Tables 4.2.6.8 and 6.1.1.4'

loop_
_geom_angle_atom_site_label_1
_geom_angle_atom_site_label_2
_geom_angle_atom_site_label_3
_geom_angle
C3 N1 C1 114.9(3)
C2 N2 C1 115.7(3)
C3 N3 C2 120.0(3)
C3 N3 H3A 122(3)
C2 N3 H3A 117(3)
C1 N4 C4 126.3(3)
C1 N4 H4C 116(4)
C4 N4 H4C 117(4)
C2 N5 H5C 120(3)
C2 N5 H5D 124(3)
H5C N5 H5D 115(4)
C3 N6 C8 122.9(4)
C3 N6 H6C 116(4)
C8 N6 H6C 121(4)
N4 C1 N2 116.6(3)
N4 C1 N1 116.8(4)
N2 C1 N1 126.5(3)
N5 C2 N2 120.7(3)
N5 C2 N3 118.6(4)
N2 C2 N3 120.7(4)
N1 C3 N6 120.0(4)
N1 C3 N3 122.1(3)
N6 C3 N3 118.0(4)
N4 C4 C5 112.7(4)
N4 C4 H4A 109.1
C5 C4 H4A 109.1
N4 C4 H4B 109.1
C5 C4 H4B 109.1
H4A C4 H4B 107.8
C6 C5 C4 116.1(4)
C6 C5 H5A 108.3
C4 C5 H5A 108.3
C6 C5 H5B 108.3
C4 C5 H5B 108.3
H5A C5 H5B 107.4
C5 C6 C7 99.5(7)
C5 C6 H6A 108.8
C7 C6 H6A 114.6
C5 C6 H6B 108.9
C7 C6 H6B 116.6
H6A C6 H6B 107.8
C5 C6 C7' 125.5(7)
C7' C6 H6D 106.4
C7' C6 H6E 105.4
C5 C6 H6D 106.2
C5 C6 H6E 106.8
H6D C6 H6E 104.8
C6 C7 H7A 109.5
C6 C7 H7B 109.5
H7A C7 H7B 109.5
C6 C7 H7C 109.5
H7A C7 H7C 109.5
H7B C7 H7C 109.5
C6 C7' H7E 109.5
C6 C7' H7D 109.5
C6 C7' H7F 109.5
H7D C7' H7E 109.5
H7D C7' H7F 109.5
H7E C7' H7F 109.5
N6 C8 C9 112.4(4)
N6 C8 H8A 109.1
C9 C8 H8A 109.1
N6 C8 H8B 109.1
C9 C8 H8B 109.1
H8A C8 H8B 107.9
C10 C9 C8 122.7(5)
C10 C9 H9A 106.7
C8 C9 H9A 106.7
C10 C9 H9B 106.7
C8 C9 H9B 106.7
H9A C9 H9B 106.6
C10' C9 C8 117.4(5)
C8 C9 H9C 108.0
C8 C9 H9D 108.0
C10' C9 H9C 108.0
C10' C9 H9D 108.0
H9C C9 H9D 107.2
C9 C10 C11 118.3(7)
C9 C10 H10A 107.7
C11 C10 H10A 107.7
C9 C10 H10B 107.7
C11 C10 H10B 107.7
H10A C10 H10B 107.1
C10 C11 H11A 109.5
C10 C11 H11B 109.5
H11A C11 H11B 109.5
C10 C11 H11C 109.5
H11A C11 H11C 109.5
H11B C11 H11C 109.5
C9' C10' C11' 113.7(7)
C9' C10' H10C 108.8
C9' C10' H10D 108.8
C11' C10' H10C 108.8
C11' C10' H10D 108.8
H10C C10' H10D 107.7
C10' C11' H11D 109.5
C10' C11' H11E 109.5
H11D C11' H11E 109.5
C10' C11' H11F 109.5
H11D C11' H11F 109.5
H11E C11' H11F 109.5

loop_
_geom_bond_atom_site_label_1
_geom_bond_atom_site_label_2
_geom_bond_distance
N1 C3 1.328(5)
N1 C1 1.358(5)
N2 C2 1.335(5)
N2 C1 1.353(5)
N3 C3 1.355(5)
N3 C2 1.367(5)
N3 H3A 0.77(4)
N4 C1 1.332(5)
N4 C4 1.454(5)
N4 H4C 0.74(4)
N5 C2 1.312(5)
N5 H5C 0.80(4)
N5 H5D 0.85(5)
N6 C3 1.335(5)
N6 C8 1.446(6)
N6 H6C 0.76(5)
C4 C5 1.514(6)
C4 H4A 0.9700
C4 H4B 0.9700
C5 C6 1.504(8)
C5 C6' 1.504(8)
C5 H5A 0.9700
C5 H5B 0.9700
C6 C7 1.549(9)
C6 C7' 1.545(9)
C6 H6A 0.9694
C6 H6B 0.9700
C6 H6D 0.9927
C6 H6E 0.9453
C7 H7A 0.9600
C7 H7B 0.9600
C7 H7C 0.9600
C7' H7D 0.9600
C7' H7E 0.9600
C7' H7F 0.9600
C8 C9 1.495(6)
C8 H8A 0.9700
C8 H8B 0.9700
C9 C10 1.437(7)
C9 C10' 1.401(7)
C9 H9A 0.9700
C9 H9B 0.9700
C9 H9C 0.9700
C9 H9D 0.9700
C10 C11 1.514(8)
C10 H10A 0.9700
C10 H10B 0.9700
C11 H11A 0.9600
C11 H11B 0.9600
C11 H11C 0.9600
C10' C11' 1.516(8)
C10' H10C 0.9700
C10' H10D 0.9700
C11' H11D 0.9600
C11' H11E 0.9600
C11' H11F 0.9600

loop_
_geom_hbond_atom_site_label_D
_geom_hbond_atom_site_label_H
_geom_hbond_atom_site_label_A
_geom_hbond_distance_DH
_geom_hbond_distance_HA
_geom_hbond_distance_DA
_geom_hbond_angle_DHA
_geom_hbond_site_symmetry_A
N3 H3A Cl1 0.77(4) 2.42(4) 3.125(3) 152(4) 1_565
N4 H4C Cl1 0.74(4) 2.51(4) 3.212(4) 159(5) .
N5 H5D Cl1 0.85(5) 2.46(4) 3.185(4) 144(4) 2_566
N6 H6C Cl1 0.76(5) 2.62(5) 3.288(4) 148(4) 1_565
